data_1000426
loop_
_publ_author_name
'Permer, L'
'Laligant, Y'
'Ferey, G'

_publ_section_title
;
Crystal structure of (Pb2.8 Fe1.2) Cu4 O1.6 (V O4)4 (O H)2 ; structural
relationships with mineral gamagarite
;
_journal_coden_ASTM EJSCE5
_journal_name_full
;
European Journal of Solid State Inorganic Chemistry
;
_journal_page_first 383
_journal_page_last 392
_journal_volume 30
_journal_year 1993
_chemical_compound_source 'synthetic at 773K, 180 MPa, 72 h'
_chemical_formula_structural '(Pb2.88 Fe1.12) Cu4 O1.6 (V O4)4 (O H)2'
_chemical_formula_sum 'Cu4 Fe1.12 H2 O19.6 Pb2.88 V4'
_chemical_name_mineral Mottramite
_chemical_name_systematic
;
Lead iron copper oxide vanadate hydroxide (2.9/1.1/4/1.6/4/2)
;
_space_group_IT_number 62
_symmetry_cell_setting orthorhombic
_symmetry_Int_Tables_number 62
_symmetry_space_group_name_Hall '-P 2ac 2n'
_symmetry_space_group_name_H-M 'P n m a'
_cell_angle_alpha 90
_cell_angle_beta 90
_cell_angle_gamma 90
_cell_formula_units_Z 1
_cell_length_a 7.525(7)
_cell_length_b 5.900(3)
_cell_length_c 9.640(5)
_cell_volume 428.0
_exptl_crystal_density_meas 5.9
_refine_ls_R_factor_all 0.025
_cod_original_formula_sum 'H2 Cu4 Fe1.12 O19.6 Pb2.88 V4'
_cod_database_code 1000426

loop_
_symmetry_equiv_pos_as_xyz
x,y,z
1/2+x,1/2-y,1/2-z
-x,1/2+y,-z
1/2-x,-y,1/2+z
-x,-y,-z
1/2-x,1/2+y,1/2+z
x,1/2-y,z
1/2+x,y,1/2-z

loop_
_atom_site_aniso_label
_atom_site_aniso_U_11
_atom_site_aniso_U_12
_atom_site_aniso_U_13
_atom_site_aniso_U_22
_atom_site_aniso_U_23
_atom_site_aniso_U_33
Fe1 0.0094(6) 0. 0.0004(10) 0.0158(5) 0. 0.0114(6)
Pb1 0.0094(6) 0. 0.0004(10) 0.0158(5) 0. 0.0114(6)
V1 0.008(1) 0. -0.007(3) 0.009(1) 0. 0.014(2)
Cu1 0.012(1) 0.0007(1) 0.003(1) 0.007(1) -0.0006(1) 0.015(1)
O1 0.018(7) 0. -0.003(6) 0.006(6) 0. 0.031(9)
O2 0.015(7) 0. -0.007(8) 0.024(9) 0. 0.019(8)
O3 0.022(6) -0.003(4) 0.011(6) 0.013(4) -0.011(9) 0.022(6)
O4 0.015(8) 0. 0.005(8) 0.010(7) 0. 0.018(9)

loop_
_atom_site_label
_atom_site_type_symbol
_atom_site_symmetry_multiplicity
_atom_site_Wyckoff_symbol
_atom_site_fract_x
_atom_site_fract_y
_atom_site_fract_z
_atom_site_occupancy
_atom_site_attached_hydrogens
_atom_site_calc_flag
Fe1 Fe3+ 4 c 0.3767(2) 0.25 0.1788(1) 0.280(5) 0 d
Pb1 Pb2+ 4 c 0.3767(2) 0.25 0.1788(1) 0.720(5) 0 d
V1 V5+ 4 c 0.8613(6) 0.25 0.6710(5) 1. 0 d
Cu1 Cu2+ 4 a 0. 0. 0. 1. 0 d
O1 O2- 4 c 0.176(2) 0.25 0.948(2) 1. 0 d
O2 O2- 4 c 0.540(2) 0.25 -0.071(2) 1. 0 d
O3 O2- 8 d 0.369(1) 0.488(1) 0.729(1) 1. 0 d
O4 O2- 4 c 0.856(3) 0.25 0.066(1) 0.900(7) 0 d
H1 H1+ 4 c 0.74(1) 0.25 0. 0.5 0 d

loop_
_atom_type_symbol
_atom_type_oxidation_number
Fe3+ 3.000
Pb2+ 2.000
V5+ 5.000
Cu2+ 2.020
O2- -2.000
H1+ 1.000
